data_7109580
loop_
_publ_author_name
'Chelsea A. Huff'
'Jeff W. Kampf'
'Melanie S. Sanford'

_publ_section_title
;
 Reversible carbon-carbon bond formation between carbonyl compounds and a
 ruthenium pincer complex
;
_journal_name_full Chem.Commun.
_journal_page_first 7147
_journal_paper_doi 10.1039/c3cc43517b
_journal_volume 49
_journal_year 2013
_chemical_formula_sum 'C27 H41 N2 O2 P Ru'
_chemical_formula_weight 557.66
_chemical_name_systematic
; 
 ? 
;
_space_group_IT_number 14
_symmetry_cell_setting monoclinic
_symmetry_space_group_name_Hall '-P 2ybc'
_symmetry_space_group_name_H-M 'P 1 21/c 1'
_atom_sites_solution_hydrogens geom
_atom_sites_solution_primary direct
_atom_sites_solution_secondary difmap
_audit_creation_method SHELXL-97
_cell_angle_alpha 90.00
_cell_angle_beta 108.5780(10)
_cell_angle_gamma 90.00
_cell_formula_units_Z 4
_cell_length_a 16.0967(8)
_cell_length_b 10.6978(5)
_cell_length_c 16.1908(8)
_cell_measurement_reflns_used 9969
_cell_measurement_temperature 85(2)
_cell_measurement_theta_max 27.32
_cell_measurement_theta_min 2.32
_cell_volume 2642.8(2)
_computing_cell_refinement 'Bruker SMART'
_computing_data_collection 'Bruker SMART'
_computing_data_reduction 'Bruker SAINT'
_computing_molecular_graphics 'Bruker SHELXTL'
_computing_publication_material 'Bruker SHELXTL'
_computing_structure_refinement 'SHELXL-97 (Sheldrick, 2008)'
_computing_structure_solution 'SHELXS-97 (Sheldrick, 2008)'
_diffrn_ambient_temperature 85(2)
_diffrn_measured_fraction_theta_full 0.999
_diffrn_measured_fraction_theta_max 0.999
_diffrn_measurement_device_type 'CCD area detector'
_diffrn_measurement_method 'phi and omega scans'
_diffrn_radiation_monochromator graphite
_diffrn_radiation_source 'fine-focus sealed tube'
_diffrn_radiation_type MoK\a
_diffrn_radiation_wavelength 0.71073
_diffrn_reflns_av_R_equivalents 0.0533
_diffrn_reflns_av_sigmaI/netI 0.0359
_diffrn_reflns_limit_h_max 20
_diffrn_reflns_limit_h_min -20
_diffrn_reflns_limit_k_max 13
_diffrn_reflns_limit_k_min -13
_diffrn_reflns_limit_l_max 20
_diffrn_reflns_limit_l_min -20
_diffrn_reflns_number 39378
_diffrn_reflns_theta_full 27.32
_diffrn_reflns_theta_max 27.32
_diffrn_reflns_theta_min 2.32
_exptl_absorpt_coefficient_mu 0.680
_exptl_absorpt_correction_T_max 0.9865
_exptl_absorpt_correction_T_min 0.8817
_exptl_absorpt_correction_type multi-scan
_exptl_absorpt_process_details
; 
Blessing, R. Acta Cryst. (1995) A51 33-38. 
Sheldrick, G.  SADABS (Version 2008/1) Bruker AXS area 
detector absorption and other corrections, University of 
Gottingen, Germany 2008. 
;
_exptl_crystal_colour yellow
_exptl_crystal_density_diffrn 1.402
_exptl_crystal_density_method 'not measured'
_exptl_crystal_description needle
_exptl_crystal_F_000 1168
_exptl_crystal_size_max 0.19
_exptl_crystal_size_mid 0.05
_exptl_crystal_size_min 0.02
_refine_diff_density_max 0.857
_refine_diff_density_min -0.324
_refine_diff_density_rms 0.084
_refine_ls_extinction_method none
_refine_ls_goodness_of_fit_ref 1.017
_refine_ls_hydrogen_treatment mixed
_refine_ls_matrix_type full
_refine_ls_number_parameters 310
_refine_ls_number_reflns 5945
_refine_ls_number_restraints 0
_refine_ls_restrained_S_all 1.017
_refine_ls_R_factor_all 0.0476
_refine_ls_R_factor_gt 0.0301
_refine_ls_shift/su_max 0.002
_refine_ls_shift/su_mean 0.000
_refine_ls_structure_factor_coef Fsqd
_refine_ls_weighting_details 'calc w=1/[\s^2^(Fo^2^)+(0.0359P)^2^+1.5126P] where P=(Fo^2^+2Fc^2^)/3'
_refine_ls_weighting_scheme calc
_refine_ls_wR_factor_gt 0.0660
_refine_ls_wR_factor_ref 0.0729
_reflns_number_gt 4686
_reflns_number_total 5945
_reflns_threshold_expression >2sigma(I)
_cod_data_source_file c3cc43517b.txt
_cod_data_source_block ch761d
_cod_original_sg_symbol_H-M P2(1)/c
_cod_database_code 7109580

loop_
_symmetry_equiv_pos_as_xyz
'x, y, z'
'-x, y+1/2, -z+1/2'
'-x, -y, -z'
'x, -y-1/2, z-1/2'

loop_
_atom_site_label
_atom_site_type_symbol
_atom_site_fract_x
_atom_site_fract_y
_atom_site_fract_z
_atom_site_U_iso_or_equiv
_atom_site_adp_type
_atom_site_occupancy
_atom_site_symmetry_multiplicity
_atom_site_calc_flag
_atom_site_refinement_flags
P1 P 0.69703(4) 0.86925(6) 0.89981(4) 0.01495(13) Uani 1 1 d .
Ru1 Ru 0.693675(12) 0.685944(17) 0.965953(11) 0.01395(6) Uani 1 1 d .
H1 H 0.6007(19) 0.673(3) 0.8950(18) 0.035(8) Uiso 1 1 d .
O1 O 0.61048(11) 0.79260(15) 1.09191(11) 0.0209(4) Uani 1 1 d .
O2 O 0.82642(11) 0.65353(14) 1.06140(10) 0.0175(3) Uani 1 1 d .
N1 N 0.70241(12) 0.48160(18) 0.98898(12) 0.0155(4) Uani 1 1 d .
N2 N 0.74874(12) 0.62268(18) 0.87276(12) 0.0159(4) Uani 1 1 d .
C1 C 0.64323(15) 0.7485(2) 1.04380(15) 0.0172(5) Uani 1 1 d .
C2 C 0.86191(15) 0.5429(2) 1.04551(15) 0.0167(5) Uani 1 1 d .
H2A H 0.9071 0.5648 1.0175 0.020 Uiso 1 1 calc R
C3 C 0.90837(15) 0.4649(2) 1.12657(15) 0.0175(5) Uani 1 1 d .
C4 C 0.91247(15) 0.5024(2) 1.20935(15) 0.0175(5) Uani 1 1 d .
H4A H 0.8866 0.5795 1.2171 0.021 Uiso 1 1 calc R
C5 C 0.95414(16) 0.4284(2) 1.28183(16) 0.0203(5) Uani 1 1 d .
H5A H 0.9573 0.4563 1.3385 0.024 Uiso 1 1 calc R
C6 C 0.99089(16) 0.3145(2) 1.27175(15) 0.0206(5) Uani 1 1 d .
H6A H 1.0178 0.2631 1.3208 0.025 Uiso 1 1 calc R
C7 C 0.98771(16) 0.2771(2) 1.18885(16) 0.0230(5) Uani 1 1 d .
H7A H 1.0125 0.1992 1.1810 0.028 Uiso 1 1 calc R
C8 C 0.94863(16) 0.3523(2) 1.11743(16) 0.0212(5) Uani 1 1 d .
H8A H 0.9492 0.3270 1.0614 0.025 Uiso 1 1 calc R
C9 C 0.79000(15) 0.4606(2) 0.97726(14) 0.0166(5) Uani 1 1 d .
H9A H 0.8062 0.3700 0.9833 0.020 Uiso 1 1 calc R
C10 C 0.78690(15) 0.5095(2) 0.88957(15) 0.0173(5) Uani 1 1 d .
C11 C 0.82918(16) 0.4577(2) 0.83519(15) 0.0199(5) Uani 1 1 d .
H11A H 0.8552 0.3772 0.8465 0.024 Uiso 1 1 calc R
C12 C 0.83232(16) 0.5270(2) 0.76387(15) 0.0212(5) Uani 1 1 d .
H12A H 0.8612 0.4941 0.7258 0.025 Uiso 1 1 calc R
C13 C 0.79357(16) 0.6443(2) 0.74773(15) 0.0205(5) Uani 1 1 d .
H13A H 0.7962 0.6922 0.6992 0.025 Uiso 1 1 calc R
C14 C 0.75109(15) 0.6903(2) 0.80324(14) 0.0168(5) Uani 1 1 d .
C15 C 0.70559(16) 0.8150(2) 0.79333(14) 0.0183(5) Uani 1 1 d .
H15A H 0.6462 0.8078 0.7504 0.022 Uiso 1 1 calc R
H15B H 0.7388 0.8772 0.7711 0.022 Uiso 1 1 calc R
C16 C 0.70147(16) 0.4511(2) 1.07903(14) 0.0174(5) Uani 1 1 d .
H16A H 0.6439 0.4765 1.0834 0.021 Uiso 1 1 calc R
H16B H 0.7466 0.5031 1.1208 0.021 Uiso 1 1 calc R
C17 C 0.71750(17) 0.3150(2) 1.10809(16) 0.0220(5) Uani 1 1 d .
H17A H 0.6692 0.2631 1.0723 0.033 Uiso 1 1 calc R
H17B H 0.7209 0.3081 1.1694 0.033 Uiso 1 1 calc R
H17C H 0.7727 0.2863 1.1012 0.033 Uiso 1 1 calc R
C18 C 0.63651(15) 0.4053(2) 0.92213(15) 0.0180(5) Uani 1 1 d .
H18A H 0.6555 0.3168 0.9289 0.022 Uiso 1 1 calc R
H18B H 0.6357 0.4330 0.8635 0.022 Uiso 1 1 calc R
C19 C 0.54416(16) 0.4129(2) 0.92700(16) 0.0224(5) Uani 1 1 d .
H19A H 0.5424 0.3742 0.9813 0.034 Uiso 1 1 calc R
H19B H 0.5039 0.3688 0.8772 0.034 Uiso 1 1 calc R
H19C H 0.5265 0.5008 0.9257 0.034 Uiso 1 1 calc R
C20 C 0.59838(16) 0.9753(2) 0.86604(15) 0.0194(5) Uani 1 1 d .
C21 C 0.51455(16) 0.8954(2) 0.83641(17) 0.0254(6) Uani 1 1 d .
H21A H 0.4632 0.9502 0.8165 0.038 Uiso 1 1 calc R
H21B H 0.5106 0.8445 0.8853 0.038 Uiso 1 1 calc R
H21C H 0.5165 0.8406 0.7886 0.038 Uiso 1 1 calc R
C22 C 0.59672(18) 1.0639(2) 0.79046(16) 0.0243(5) Uani 1 1 d .
H22A H 0.6025 1.0149 0.7414 0.036 Uiso 1 1 calc R
H22B H 0.6455 1.1232 0.8099 0.036 Uiso 1 1 calc R
H22C H 0.5411 1.1097 0.7720 0.036 Uiso 1 1 calc R
C23 C 0.59550(17) 1.0529(2) 0.94506(16) 0.0215(5) Uani 1 1 d .
H23A H 0.6468 1.1080 0.9636 0.032 Uiso 1 1 calc R
H23B H 0.5960 0.9967 0.9930 0.032 Uiso 1 1 calc R
H23C H 0.5419 1.1035 0.9289 0.032 Uiso 1 1 calc R
C24 C 0.80063(15) 0.9626(2) 0.94944(15) 0.0172(5) Uani 1 1 d .
C25 C 0.80573(17) 1.0895(2) 0.90736(16) 0.0203(5) Uani 1 1 d .
H25A H 0.7615 1.1459 0.9165 0.030 Uiso 1 1 calc R
H25B H 0.7948 1.0782 0.8447 0.030 Uiso 1 1 calc R
H25C H 0.8642 1.1256 0.9339 0.030 Uiso 1 1 calc R
C26 C 0.81368(16) 0.9800(2) 1.04699(15) 0.0198(5) Uani 1 1 d .
H26A H 0.8680 1.0264 1.0742 0.030 Uiso 1 1 calc R
H26B H 0.8173 0.8979 1.0748 0.030 Uiso 1 1 calc R
H26C H 0.7640 1.0266 1.0541 0.030 Uiso 1 1 calc R
C27 C 0.87633(15) 0.8793(2) 0.94347(16) 0.0199(5) Uani 1 1 d .
H27A H 0.8714 0.8668 0.8821 0.030 Uiso 1 1 calc R
H27B H 0.8735 0.7982 0.9706 0.030 Uiso 1 1 calc R
H27C H 0.9324 0.9198 0.9739 0.030 Uiso 1 1 calc R

loop_
_atom_site_aniso_label
_atom_site_aniso_U_11
_atom_site_aniso_U_22
_atom_site_aniso_U_33
_atom_site_aniso_U_23
_atom_site_aniso_U_13
_atom_site_aniso_U_12
P1 0.0173(3) 0.0140(3) 0.0130(3) 0.0000(2) 0.0040(2) -0.0001(2)
Ru1 0.01577(10) 0.01328(9) 0.01257(9) -0.00030(7) 0.00420(7) 0.00006(8)
O1 0.0219(9) 0.0236(9) 0.0196(9) -0.0010(7) 0.0100(7) 0.0014(7)
O2 0.0197(9) 0.0138(8) 0.0174(8) -0.0007(6) 0.0037(7) 0.0011(6)
N1 0.0167(10) 0.0153(10) 0.0138(10) -0.0017(7) 0.0039(8) -0.0013(8)
N2 0.0171(10) 0.0157(10) 0.0142(10) -0.0006(7) 0.0041(8) -0.0006(8)
C1 0.0172(12) 0.0130(12) 0.0186(12) 0.0036(9) 0.0020(10) -0.0025(9)
C2 0.0150(12) 0.0191(12) 0.0167(12) 0.0015(9) 0.0061(9) 0.0001(9)
C3 0.0147(12) 0.0182(12) 0.0189(12) -0.0002(9) 0.0045(10) -0.0019(9)
C4 0.0144(11) 0.0167(12) 0.0207(12) -0.0016(9) 0.0045(10) -0.0008(9)
C5 0.0198(13) 0.0250(13) 0.0159(12) -0.0012(9) 0.0053(10) -0.0016(10)
C6 0.0186(12) 0.0237(12) 0.0185(12) 0.0056(10) 0.0047(10) 0.0009(10)
C7 0.0216(13) 0.0211(13) 0.0247(13) -0.0001(10) 0.0052(11) 0.0051(10)
C8 0.0197(13) 0.0241(13) 0.0198(12) -0.0013(10) 0.0064(10) 0.0026(10)
C9 0.0193(12) 0.0149(11) 0.0161(11) -0.0002(9) 0.0060(10) 0.0012(9)
C10 0.0180(12) 0.0175(12) 0.0156(11) -0.0011(9) 0.0043(9) -0.0020(9)
C11 0.0192(12) 0.0196(12) 0.0197(12) -0.0033(9) 0.0045(10) 0.0019(10)
C12 0.0217(13) 0.0286(14) 0.0146(12) -0.0048(9) 0.0074(10) 0.0012(10)
C13 0.0223(13) 0.0255(13) 0.0137(12) -0.0009(9) 0.0057(10) -0.0009(10)
C14 0.0180(12) 0.0179(11) 0.0134(11) -0.0016(9) 0.0035(9) -0.0016(10)
C15 0.0230(12) 0.0186(11) 0.0131(11) 0.0009(9) 0.0054(9) 0.0002(10)
C16 0.0200(12) 0.0179(12) 0.0145(11) -0.0009(9) 0.0058(10) -0.0013(9)
C17 0.0262(13) 0.0199(12) 0.0193(12) 0.0026(10) 0.0065(10) -0.0012(11)
C18 0.0199(12) 0.0171(12) 0.0150(12) -0.0024(9) 0.0026(10) -0.0015(9)
C19 0.0223(13) 0.0227(13) 0.0205(13) -0.0020(10) 0.0041(10) -0.0044(10)
C20 0.0204(12) 0.0144(12) 0.0207(12) 0.0019(9) 0.0028(10) 0.0038(9)
C21 0.0196(13) 0.0232(13) 0.0304(15) 0.0012(11) 0.0036(11) 0.0031(10)
C22 0.0294(14) 0.0205(13) 0.0199(13) 0.0036(10) 0.0036(11) 0.0042(11)
C23 0.0244(13) 0.0174(12) 0.0233(13) 0.0011(10) 0.0085(11) 0.0059(10)
C24 0.0183(12) 0.0177(12) 0.0153(11) 0.0007(9) 0.0051(9) -0.0007(9)
C25 0.0227(13) 0.0174(12) 0.0220(13) -0.0002(9) 0.0090(10) -0.0014(10)
C26 0.0203(13) 0.0212(13) 0.0169(12) -0.0025(9) 0.0046(10) -0.0034(10)
C27 0.0183(12) 0.0203(13) 0.0215(13) 0.0002(9) 0.0069(10) -0.0011(10)

loop_
_atom_type_symbol
_atom_type_description
_atom_type_scat_dispersion_real
_atom_type_scat_dispersion_imag
_atom_type_scat_source
C C 0.0033 0.0016 'International Tables Vol C Tables 4.2.6.8 and 6.1.1.4'
H H 0.0000 0.0000 'International Tables Vol C Tables 4.2.6.8 and 6.1.1.4'
N N 0.0061 0.0033 'International Tables Vol C Tables 4.2.6.8 and 6.1.1.4'
O O 0.0106 0.0060 'International Tables Vol C Tables 4.2.6.8 and 6.1.1.4'
P P 0.1023 0.0942 'International Tables Vol C Tables 4.2.6.8 and 6.1.1.4'
Ru Ru -1.2594 0.8363 'International Tables Vol C Tables 4.2.6.8 and 6.1.1.4'

loop_
_geom_angle_atom_site_label_1
_geom_angle_atom_site_label_2
_geom_angle_atom_site_label_3
_geom_angle
C15 P1 C20 102.86(11)
C15 P1 C24 104.02(11)
C20 P1 C24 110.66(11)
C15 P1 Ru1 100.92(8)
C20 P1 Ru1 121.23(8)
C24 P1 Ru1 114.29(7)
H1 Ru1 C1 90.4(10)
H1 Ru1 N2 88.2(10)
C1 Ru1 N2 176.95(9)
H1 Ru1 N1 91.9(10)
C1 Ru1 N1 105.27(8)
N2 Ru1 N1 77.48(7)
H1 Ru1 O2 166.0(10)
C1 Ru1 O2 96.72(8)
N2 Ru1 O2 85.23(7)
N1 Ru1 O2 74.59(6)
H1 Ru1 P1 83.6(10)
C1 Ru1 P1 95.31(7)
N2 Ru1 P1 81.85(6)
N1 Ru1 P1 158.97(5)
O2 Ru1 P1 107.66(4)
C2 O2 Ru1 111.60(13)
C18 N1 C9 107.80(17)
C18 N1 C16 111.17(18)
C9 N1 C16 113.09(17)
C18 N1 Ru1 115.17(14)
C9 N1 Ru1 97.97(13)
C16 N1 Ru1 111.01(13)
C10 N2 C14 121.3(2)
C10 N2 Ru1 114.60(15)
C14 N2 Ru1 124.03(15)
O1 C1 Ru1 177.5(2)
O2 C2 C3 115.27(19)
O2 C2 C9 110.71(18)
C3 C2 C9 110.04(18)
C4 C3 C8 118.2(2)
C4 C3 C2 122.2(2)
C8 C3 C2 119.6(2)
C3 C4 C5 120.8(2)
C6 C5 C4 120.5(2)
C7 C6 C5 118.9(2)
C8 C7 C6 120.5(2)
C7 C8 C3 121.0(2)
N1 C9 C10 108.59(18)
N1 C9 C2 109.60(17)
C10 C9 C2 105.21(18)
N2 C10 C11 121.0(2)
N2 C10 C9 112.4(2)
C11 C10 C9 125.9(2)
C12 C11 C10 118.0(2)
C11 C12 C13 120.4(2)
C14 C13 C12 119.0(2)
N2 C14 C13 120.2(2)
N2 C14 C15 114.98(19)
C13 C14 C15 124.8(2)
C14 C15 P1 110.72(15)
N1 C16 C17 116.99(19)
N1 C18 C19 114.48(19)
C23 C20 C21 107.6(2)
C23 C20 C22 109.34(19)
C21 C20 C22 107.6(2)
C23 C20 P1 109.23(16)
C21 C20 P1 109.27(16)
C22 C20 P1 113.59(17)
C25 C24 C26 109.92(19)
C25 C24 C27 109.26(19)
C26 C24 C27 106.44(19)
C25 C24 P1 116.37(16)
C26 C24 P1 108.30(15)
C27 C24 P1 106.06(16)

loop_
_geom_bond_atom_site_label_1
_geom_bond_atom_site_label_2
_geom_bond_distance
P1 C15 1.865(2)
P1 C20 1.885(2)
P1 C24 1.890(2)
P1 Ru1 2.2432(6)
Ru1 H1 1.58(3)
Ru1 C1 1.830(2)
Ru1 N2 2.0911(19)
Ru1 N1 2.2146(19)
Ru1 O2 2.2293(16)
O1 C1 1.170(3)
O2 C2 1.374(3)
N1 C18 1.494(3)
N1 C9 1.498(3)
N1 C16 1.499(3)
N2 C10 1.346(3)
N2 C14 1.349(3)
C2 C3 1.534(3)
C2 C9 1.588(3)
C3 C4 1.380(3)
C3 C8 1.398(3)
C4 C5 1.397(3)
C5 C6 1.386(3)
C6 C7 1.386(3)
C7 C8 1.384(3)
C9 C10 1.499(3)
C10 C11 1.388(3)
C11 C12 1.387(3)
C12 C13 1.388(3)
C13 C14 1.382(3)
C14 C15 1.505(3)
C16 C17 1.527(3)
C18 C19 1.516(3)
C20 C23 1.538(3)
C20 C21 1.539(3)
C20 C22 1.541(3)
C24 C25 1.533(3)
C24 C26 1.537(3)
C24 C27 1.537(3)
